data_4310251
loop_
_publ_author_name
'Daisuke Honda'
'Tomoji Ozeki'
'Atsushi Yagasaki'

_publ_contact_author_address
;
Department of Chemistry
Kwansei Gakuin University
2-1 Gakuen, Sanda 669-1337
Japan
;
_publ_contact_author_email yagasaki@kwansei.ac.jp
_publ_contact_author_fax 81(79)5659077
_publ_contact_author_name 'Dr. Atsushi Yagasaki'
_publ_contact_author_phone 81(79)5658396
_publ_section_title
;
Methoxide of an Anderson-Type Polyoxometalate and Its Conversion to a New
Type of Species, [IMo9O32(OH)(OH2)3]4-
;
_journal_name_full 'Inorganic Chemistry'
_journal_page_first 9616
_journal_page_last 9618
_journal_paper_doi 10.1021/ic051351n
_journal_volume 44
_journal_year 2005
_chemical_formula_sum 'C50 H114 I Mo6 N3 O24'
_chemical_formula_weight 1843.98
_chemical_name_systematic
;
 ?
;
_space_group_IT_number 14
_symmetry_cell_setting monoclinic
_symmetry_space_group_name_Hall '-P 2yn'
_symmetry_space_group_name_H-M 'P 1 21/n 1'
_atom_sites_solution_hydrogens mixed
_atom_sites_solution_primary direct
_atom_sites_solution_secondary difmap
_audit_creation_method SHELXL-97
_cell_angle_alpha 90.00
_cell_angle_beta 100.324(1)
_cell_angle_gamma 90.00
_cell_formula_units_Z 2
_cell_length_a 10.4009(1)
_cell_length_b 14.6658(3)
_cell_length_c 23.5395(4)
_cell_measurement_reflns_used 8192
_cell_measurement_temperature 83(2)
_cell_measurement_theta_max 30.55
_cell_measurement_theta_min 2.24
_cell_volume 3532.52(10)
_computing_cell_refinement 'SAINT (Bruker, 1998)'
_computing_data_collection 'SMART (Bruker, 1998)'
_computing_data_reduction 'SAINT (Bruker, 1998)'
_computing_structure_refinement 'SHELXL-97 (Sheldrick, 1997)'
_computing_structure_solution 'SHELXS-97 (Sheldrick, 1990)'
_diffrn_ambient_temperature 85(2)
_diffrn_measured_fraction_theta_full 0.994
_diffrn_measured_fraction_theta_max 0.994
_diffrn_measurement_device_type 'Bruker SMART CCD diffractometer'
_diffrn_measurement_method '\w scans with 0.3 \% steps'
_diffrn_radiation_monochromator graphite
_diffrn_radiation_source 'rotating anode'
_diffrn_radiation_type MoK\a
_diffrn_radiation_wavelength 0.71073
_diffrn_reflns_av_R_equivalents 0.0358
_diffrn_reflns_av_sigmaI/netI 0.0191
_diffrn_reflns_limit_h_max 14
_diffrn_reflns_limit_h_min -13
_diffrn_reflns_limit_k_max 20
_diffrn_reflns_limit_k_min -20
_diffrn_reflns_limit_l_max 33
_diffrn_reflns_limit_l_min -33
_diffrn_reflns_number 57128
_diffrn_reflns_theta_full 30.55
_diffrn_reflns_theta_max 30.55
_diffrn_reflns_theta_min 2.24
_diffrn_standards_number 0
_exptl_absorpt_coefficient_mu 1.541
_exptl_absorpt_correction_T_max 0.82
_exptl_absorpt_correction_T_min 0.59
_exptl_absorpt_correction_type gaussian
_exptl_absorpt_process_details 'xprep (Bruker, 1998)'
_exptl_crystal_colour colorless
_exptl_crystal_density_diffrn 1.734
_exptl_crystal_density_method 'not measured'
_exptl_crystal_description parallelepiped
_exptl_crystal_F_000 1864
_exptl_crystal_size_max 0.48
_exptl_crystal_size_mid 0.30
_exptl_crystal_size_min 0.14
_refine_diff_density_max 1.208
_refine_diff_density_min -0.982
_refine_diff_density_rms 0.108
_refine_ls_extinction_method none
_refine_ls_goodness_of_fit_ref 1.196
_refine_ls_hydrogen_treatment mixed
_refine_ls_matrix_type full
_refine_ls_number_parameters 415
_refine_ls_number_reflns 10755
_refine_ls_number_restraints 37
_refine_ls_restrained_S_all 1.220
_refine_ls_R_factor_all 0.0393
_refine_ls_R_factor_gt 0.0343
_refine_ls_shift/su_max 0.001
_refine_ls_shift/su_mean 0.000
_refine_ls_structure_factor_coef Fsqd
_refine_ls_weighting_details 'calc w=1/[\s2^(Fo2^)+(0.0000P)2^+12.4727P] where P=(Fo2^+2Fc2^)/3'
_refine_ls_weighting_scheme calc
_refine_ls_wR_factor_gt 0.0758
_refine_ls_wR_factor_ref 0.0788
_reflns_number_gt 9714
_reflns_number_total 10755
_reflns_threshold_expression >2\s(I)
_cod_data_source_file ic051351nsi20050808_023541_2.cif
_cod_data_source_block IMo6O22(OMe)2
_cod_depositor_comments
;
The following automatic conversions were performed:

'_atom_sites_solution_hydrogens' value 'geom and difmap' was changed
to 'mixed'.

Automatic conversion script
Id: cif_fix_values 6452 2018-10-05 10:23:21Z andrius 
;
_cod_original_cell_volume 3532.5(1)
_cod_database_code 4310251

loop_
_symmetry_equiv_pos_as_xyz
'x, y, z'
'-x+1/2, y+1/2, -z+1/2'
'-x, -y, -z'
'x-1/2, -y-1/2, z-1/2'

loop_
_atom_site_label
_atom_site_type_symbol
_atom_site_fract_x
_atom_site_fract_y
_atom_site_fract_z
_atom_site_U_iso_or_equiv
_atom_site_adp_type
_atom_site_occupancy
_atom_site_symmetry_multiplicity
_atom_site_calc_flag
_atom_site_refinement_flags
_atom_site_disorder_assembly
_atom_site_disorder_group
I I 0.0000 0.0000 0.0000 0.01541(5) Uani 1 2 d S . .
Mo1 Mo 0.06905(3) 0.144873(17) 0.110855(11) 0.02091(6) Uani 1 1 d . . .
Mo2 Mo 0.15921(3) -0.066623(18) 0.127403(11) 0.02117(6) Uani 1 1 d . . .
Mo3 Mo 0.08980(3) -0.214561(17) 0.013125(11) 0.02119(6) Uani 1 1 d . . .
O1 O 0.0173(3) 0.13660(17) 0.17533(10) 0.0294(5) Uani 1 1 d . . .
O2 O 0.1610(2) 0.24176(16) 0.11461(10) 0.0266(5) Uani 1 1 d . . .
O3 O 0.0969(3) -0.06996(17) 0.18972(10) 0.0317(5) Uani 1 1 d . . .
O4 O 0.3061(2) -0.12137(17) 0.14184(11) 0.0316(5) Uani 1 1 d . . .
O5 O -0.0096(2) -0.30801(15) 0.01131(10) 0.0268(5) Uani 1 1 d . . .
O6 O 0.2451(2) -0.25236(16) 0.03788(11) 0.0295(5) Uani 1 1 d . . .
O7 O -0.0937(2) 0.19211(15) 0.06515(10) 0.0247(4) Uani 1 1 d . . .
O8 O 0.2120(2) 0.05563(15) 0.12432(9) 0.0222(4) Uani 1 1 d . . .
O9 O 0.0500(2) -0.18013(15) 0.09436(9) 0.0232(4) Uani 1 1 d . . .
O10 O -0.0269(2) 0.00535(14) 0.07702(8) 0.0201(4) Uani 1 1 d . . .
O11 O 0.15369(19) -0.06775(14) 0.02976(9) 0.0190(4) Uani 1 1 d . . .
O12 O -0.0825(2) -0.11498(13) -0.01370(9) 0.0180(4) Uani 1 1 d . . .
C0 C -0.0784(4) -0.1982(3) 0.10801(17) 0.0327(7) Uani 1 1 d . . .
H1 H -0.155(5) -0.162(4) 0.079(2) 0.062(16) Uiso 1 1 d . . .
H2 H -0.097(5) -0.268(4) 0.102(2) 0.055(15) Uiso 1 1 d . . .
H3 H -0.079(5) -0.177(4) 0.151(2) 0.059(15) Uiso 1 1 d . . .
N1 N 0.2150(3) 0.54324(18) 0.15773(11) 0.0232(5) Uani 1 1 d . . .
C1 C 0.1719(3) 0.4537(2) 0.18150(14) 0.0259(6) Uani 1 1 d . . .
H1A H 0.1945 0.4558 0.2242 0.031 Uiso 1 1 calc R . .
H1B H 0.2231 0.4036 0.1683 0.031 Uiso 1 1 calc R . .
C2 C 0.0268(3) 0.4306(2) 0.16458(15) 0.0307(7) Uani 1 1 d . . .
H2A H -0.0262 0.4858 0.1677 0.037 Uiso 1 1 calc R . .
H2B H 0.0080 0.4094 0.1240 0.037 Uiso 1 1 calc R . .
C3 C -0.0097(4) 0.3563(2) 0.20405(14) 0.0297(7) Uani 1 1 d . . .
H3A H 0.0004 0.3801 0.2440 0.036 Uiso 1 1 calc R . .
H3B H 0.0504 0.3039 0.2043 0.036 Uiso 1 1 calc R . .
C4 C -0.1504(4) 0.3240(3) 0.18432(17) 0.0375(8) Uani 1 1 d . . .
H4A H -0.1707 0.2761 0.2104 0.056 Uiso 1 1 calc R . .
H4B H -0.1604 0.2998 0.1450 0.056 Uiso 1 1 calc R . .
H4C H -0.2103 0.3754 0.1850 0.056 Uiso 1 1 calc R . .
C5 C 0.1784(3) 0.5463(2) 0.09198(13) 0.0256(6) Uani 1 1 d . . .
H5A H 0.0822 0.5408 0.0814 0.031 Uiso 1 1 calc R . .
H5B H 0.2027 0.6070 0.0789 0.031 Uiso 1 1 calc R . .
C6 C 0.2392(4) 0.4747(3) 0.05904(15) 0.0356(8) Uani 1 1 d . A .
H6A H 0.2064 0.4136 0.0671 0.043 Uiso 1 1 calc R . .
H6B H 0.3353 0.4751 0.0713 0.043 Uiso 1 1 calc R . .
C7 C 0.2033(4) 0.4957(3) -0.00591(15) 0.0402(9) Uani 1 1 d . . .
H7A H 0.1075 0.4889 -0.0178 0.048 Uiso 0.720(9) 1 calc PR A 1
H7B H 0.2251 0.5602 -0.0121 0.048 Uiso 0.720(9) 1 calc PR A 1
H7C H 0.1852 0.4381 -0.0278 0.048 Uiso 0.280(9) 1 calc PR A 2
H7D H 0.1234 0.5337 -0.0134 0.048 Uiso 0.280(9) 1 calc PR A 2
C8A C 0.2683(6) 0.4380(4) -0.0442(2) 0.0376(13) Uiso 0.720(9) 1 d P A 1
H8A1 H 0.2396 0.4568 -0.0844 0.056 Uiso 0.720(9) 1 calc PR A 1
H8A2 H 0.2449 0.3739 -0.0398 0.056 Uiso 0.720(9) 1 calc PR A 1
H8A3 H 0.3632 0.4451 -0.0337 0.056 Uiso 0.720(9) 1 calc PR A 1
C8B C 0.3042(14) 0.5409(10) -0.0238(6) 0.039(4) Uiso 0.280(9) 1 d P A 2
H8B1 H 0.2804 0.5546 -0.0651 0.059 Uiso 0.280(9) 1 calc PR A 2
H8B2 H 0.3825 0.5025 -0.0171 0.059 Uiso 0.280(9) 1 calc PR A 2
H8B3 H 0.3218 0.5978 -0.0020 0.059 Uiso 0.280(9) 1 calc PR A 2
C9 C 0.1462(3) 0.6244(2) 0.17968(14) 0.0272(6) Uani 1 1 d . . .
H9A H 0.1733 0.6804 0.1615 0.033 Uiso 1 1 calc R . .
H9B H 0.0509 0.6172 0.1665 0.033 Uiso 1 1 calc R . .
C10 C 0.1721(5) 0.6377(3) 0.24485(17) 0.0546(13) Uani 1 1 d . . .
H10A H 0.1454 0.5821 0.2635 0.066 Uiso 1 1 calc R . .
H10B H 0.2670 0.6465 0.2584 0.066 Uiso 1 1 calc R . .
C11 C 0.0998(4) 0.7183(3) 0.26307(18) 0.0419(9) Uani 1 1 d . . .
H11A H 0.1384 0.7342 0.3034 0.050 Uiso 1 1 calc R . .
H11B H 0.1126 0.7711 0.2385 0.050 Uiso 1 1 calc R . .
C12 C -0.0424(6) 0.7028(7) 0.2593(3) 0.094(3) Uani 1 1 d . . .
H12A H -0.0830 0.7580 0.2715 0.142 Uiso 1 1 calc R . .
H12B H -0.0562 0.6519 0.2845 0.142 Uiso 1 1 calc R . .
H12C H -0.0820 0.6882 0.2194 0.142 Uiso 1 1 calc R . .
C13 C 0.3623(3) 0.5506(2) 0.17747(14) 0.0281(6) Uani 1 1 d . . .
H13A H 0.4041 0.4966 0.1633 0.034 Uiso 1 1 calc R . .
H13B H 0.3817 0.5491 0.2202 0.034 Uiso 1 1 calc R . .
C14 C 0.4232(4) 0.6363(3) 0.15688(19) 0.0431(10) Uani 1 1 d . B .
H14A H 0.4071 0.6372 0.1141 0.052 Uiso 1 1 calc R . .
H14B H 0.3805 0.6907 0.1701 0.052 Uiso 1 1 calc R . .
C15 C 0.5689(4) 0.6413(3) 0.17926(17) 0.0404(9) Uani 1 1 d . . .
H15A H 0.5853 0.6427 0.2220 0.049 Uiso 0.820(10) 1 calc PR B 3
H15B H 0.6117 0.5862 0.1669 0.049 Uiso 0.820(10) 1 calc PR B 3
H15C H 0.5977 0.7057 0.1807 0.049 Uiso 0.180(10) 1 calc PR B 4
H15D H 0.5886 0.6162 0.2189 0.049 Uiso 0.180(10) 1 calc PR B 4
C16A C 0.6267(5) 0.7254(4) 0.1566(2) 0.0499(16) Uani 0.820(10) 1 d P B 3
H16A H 0.7209 0.7273 0.1714 0.075 Uiso 0.820(10) 1 calc PR B 3
H16B H 0.5853 0.7799 0.1694 0.075 Uiso 0.820(10) 1 calc PR B 3
H16C H 0.6113 0.7236 0.1143 0.075 Uiso 0.820(10) 1 calc PR B 3
C16B C 0.638(3) 0.590(2) 0.1425(13) 0.056(8) Uiso 0.180(10) 1 d P B 4
H16D H 0.7323 0.5942 0.1574 0.084 Uiso 0.180(10) 1 calc PR B 4
H16E H 0.6194 0.6157 0.1034 0.084 Uiso 0.180(10) 1 calc PR B 4
H16F H 0.6105 0.5265 0.1416 0.084 Uiso 0.180(10) 1 calc PR B 4
N2A N 0.5007(18) -0.0054(11) 0.0059(7) 0.049(3) Uani 0.262(11) 1 d PD C -5
C17A C 0.4022(8) 0.0606(6) 0.0228(4) 0.047(2) Uani 0.262(11) 1 d PD C -5
H17A H 0.3902 0.0448 0.0625 0.056 Uiso 0.262(11) 1 calc PR C -5
H17B H 0.3175 0.0498 -0.0030 0.056 Uiso 0.262(11) 1 calc PR C -5
C18A C 0.4316(10) 0.1625(6) 0.0217(4) 0.0441(19) Uiso 0.262(11) 1 d PD C -5
H18A H 0.3502 0.1958 0.0059 0.053 Uiso 0.262(11) 1 calc PR C -5
H18B H 0.4950 0.1736 -0.0043 0.053 Uiso 0.262(11) 1 calc PR C -5
C19A C 0.4875(12) 0.1995(7) 0.0817(5) 0.064(3) Uiso 0.262(11) 1 d PD C -5
H19A H 0.4347 0.1761 0.1097 0.077 Uiso 0.262(11) 1 calc PR C -5
H19B H 0.5779 0.1768 0.0937 0.077 Uiso 0.262(11) 1 calc PR C -5
C20A C 0.4883(11) 0.2978(7) 0.0836(4) 0.049(2) Uiso 0.262(11) 1 d PD C -5
H20A H 0.5253 0.3182 0.1228 0.074 Uiso 0.262(11) 1 calc PR C -5
H20B H 0.3987 0.3206 0.0729 0.074 Uiso 0.262(11) 1 calc PR C -5
H20C H 0.5415 0.3214 0.0565 0.074 Uiso 0.262(11) 1 calc PR C -5
C21A C 0.6332(7) 0.0054(6) 0.0490(3) 0.0353(16) Uani 0.262(11) 1 d PD C -5
H21A H 0.7008 -0.0331 0.0362 0.042 Uiso 0.262(11) 1 calc PR C -5
H21B H 0.6625 0.0696 0.0494 0.042 Uiso 0.262(11) 1 calc PR C -5
C22A C 0.6181(6) -0.0208(4) 0.1058(2) 0.0638(14) Uiso 0.262(11) 1 d PD C -5
H22A H 0.6059 -0.0877 0.1072 0.077 Uiso 0.262(11) 1 calc PR C -5
H22B H 0.5393 0.0088 0.1156 0.077 Uiso 0.262(11) 1 calc PR C -5
C23A C 0.7462(7) 0.0088(5) 0.1528(3) 0.0359(15) Uiso 0.262(11) 1 d PD C -5
H23A H 0.8252 -0.0084 0.1372 0.043 Uiso 0.262(11) 1 calc PR C -5
H23B H 0.7463 0.0761 0.1564 0.043 Uiso 0.262(11) 1 calc PR C -5
C24A C 0.7577(9) -0.0314(6) 0.2123(4) 0.0416(18) Uiso 0.262(11) 1 d PD C -5
H24A H 0.8373 -0.0086 0.2368 0.062 Uiso 0.262(11) 1 calc PR C -5
H24B H 0.7618 -0.0980 0.2098 0.062 Uiso 0.262(11) 1 calc PR C -5
H24C H 0.6814 -0.0138 0.2289 0.062 Uiso 0.262(11) 1 calc PR C -5
C25A C 0.5264(8) 0.0127(7) -0.0534(3) 0.0432(19) Uani 0.262(11) 1 d PD C -5
H25A H 0.5815 -0.0370 -0.0645 0.052 Uiso 0.262(11) 1 calc PR C -5
H25B H 0.5761 0.0703 -0.0530 0.052 Uiso 0.262(11) 1 calc PR C -5
C26A C 0.3819(6) 0.0208(4) -0.1058(2) 0.0638(14) Uiso 0.262(11) 1 d PD C -5
H26A H 0.3160 -0.0240 -0.0980 0.077 Uiso 0.262(11) 1 calc PR C -5
H26B H 0.3441 0.0828 -0.1062 0.077 Uiso 0.262(11) 1 calc PR C -5
C27A C 0.4216(10) 0.0019(8) -0.1576(4) 0.058(2) Uiso 0.262(11) 1 d PD C -5
H27A H 0.4665 -0.0578 -0.1565 0.069 Uiso 0.262(11) 1 calc PR C -5
H27B H 0.4793 0.0502 -0.1682 0.069 Uiso 0.262(11) 1 calc PR C -5
C28A C 0.2871(12) 0.0003(9) -0.1990(5) 0.068(3) Uiso 0.262(11) 1 d PD C -5
H28A H 0.3003 -0.0131 -0.2384 0.101 Uiso 0.262(11) 1 calc PR C -5
H28B H 0.2446 0.0598 -0.1984 0.101 Uiso 0.262(11) 1 calc PR C -5
H28C H 0.2316 -0.0469 -0.1865 0.101 Uiso 0.262(11) 1 calc PR C -5
C29A C 0.4477(10) -0.1019(6) 0.0123(4) 0.059(3) Uani 0.262(11) 1 d PD C -5
H29A H 0.4410 -0.1111 0.0533 0.071 Uiso 0.262(11) 1 calc PR C -5
H29B H 0.3580 -0.1051 -0.0104 0.071 Uiso 0.262(11) 1 calc PR C -5
C30A C 0.5241(14) -0.1788(9) -0.0058(6) 0.084(4) Uiso 0.262(11) 1 d PD C -5
H30A H 0.5351 -0.2276 0.0238 0.101 Uiso 0.262(11) 1 calc PR C -5
H30B H 0.6117 -0.1576 -0.0109 0.101 Uiso 0.262(11) 1 calc PR C -5
C31A C 0.4457(16) -0.2148(10) -0.0639(6) 0.039(4) Uiso 0.262(11) 1 d PD C -5
H31A H 0.3522 -0.2000 -0.0655 0.047 Uiso 0.262(11) 1 calc PR C -5
H31B H 0.4754 -0.1817 -0.0958 0.047 Uiso 0.262(11) 1 calc PR C -5
C32A C 0.4568(17) -0.3089(10) -0.0733(7) 0.091(5) Uiso 0.262(11) 1 d PD C -5
H32A H 0.4059 -0.3250 -0.1111 0.137 Uiso 0.262(11) 1 calc PR C -5
H32B H 0.4233 -0.3428 -0.0431 0.137 Uiso 0.262(11) 1 calc PR C -5
H32C H 0.5488 -0.3246 -0.0721 0.137 Uiso 0.262(11) 1 calc PR C -5
N2B N 0.5007(18) -0.0054(11) 0.0059(7) 0.049(3) Uani 0.238(11) 1 d P C -6
C17B C 0.4022(8) 0.0606(6) 0.0228(4) 0.047(2) Uani 0.238(11) 1 d P C -6
H17C H 0.3902 0.0448 0.0625 0.056 Uiso 0.238(11) 1 calc PR C -6
H17D H 0.3175 0.0498 -0.0030 0.056 Uiso 0.238(11) 1 calc PR C -6
C18B C 0.4316(10) 0.1625(6) 0.0217(4) 0.0441(19) Uiso 0.238(11) 1 d P C -6
H18C H 0.3502 0.1958 0.0059 0.053 Uiso 0.238(11) 1 calc PR C -6
H18D H 0.4950 0.1736 -0.0043 0.053 Uiso 0.238(11) 1 calc PR C -6
C19B C 0.4875(12) 0.1995(7) 0.0817(5) 0.064(3) Uiso 0.238(11) 1 d P C -6
H19C H 0.4347 0.1761 0.1097 0.077 Uiso 0.238(11) 1 calc PR C -6
H19D H 0.5779 0.1768 0.0937 0.077 Uiso 0.238(11) 1 calc PR C -6
C20B C 0.4883(11) 0.2978(7) 0.0836(4) 0.049(2) Uiso 0.238(11) 1 d P C -6
H20D H 0.5237 0.3182 0.1230 0.074 Uiso 0.238(11) 1 calc PR C -6
H20E H 0.3989 0.3207 0.0722 0.074 Uiso 0.238(11) 1 calc PR C -6
H20F H 0.5429 0.3213 0.0571 0.074 Uiso 0.238(11) 1 calc PR C -6
C21B C 0.6332(7) 0.0054(6) 0.0490(3) 0.0353(16) Uani 0.238(11) 1 d P C -6
H21C H 0.7008 -0.0331 0.0362 0.042 Uiso 0.238(11) 1 calc PR C -6
H21D H 0.6625 0.0696 0.0494 0.042 Uiso 0.238(11) 1 calc PR C -6
C22B C 0.6181(6) -0.0208(4) 0.1058(2) 0.0638(14) Uiso 0.238(11) 1 d P C -6
H22C H 0.6059 -0.0877 0.1072 0.077 Uiso 0.238(11) 1 calc PR C -6
H22D H 0.5393 0.0088 0.1156 0.077 Uiso 0.238(11) 1 calc PR C -6
C23B C 0.7462(7) 0.0088(5) 0.1528(3) 0.0359(15) Uiso 0.238(11) 1 d P C -6
H23C H 0.8252 -0.0084 0.1372 0.043 Uiso 0.238(11) 1 calc PR C -6
H23D H 0.7463 0.0761 0.1564 0.043 Uiso 0.238(11) 1 calc PR C -6
C24B C 0.7577(9) -0.0314(6) 0.2123(4) 0.0416(18) Uiso 0.238(11) 1 d P C -6
H24D H 0.8369 -0.0081 0.2369 0.062 Uiso 0.238(11) 1 calc PR C -6
H24E H 0.7627 -0.0980 0.2099 0.062 Uiso 0.238(11) 1 calc PR C -6
H24F H 0.6810 -0.0142 0.2287 0.062 Uiso 0.238(11) 1 calc PR C -6
C25B C 0.5264(8) 0.0127(7) -0.0534(3) 0.0432(19) Uani 0.238(11) 1 d P C -6
H25C H 0.5815 -0.0370 -0.0645 0.052 Uiso 0.238(11) 1 calc PR C -6
H25D H 0.5761 0.0703 -0.0530 0.052 Uiso 0.238(11) 1 calc PR C -6
C26B C 0.3819(6) 0.0208(4) -0.1058(2) 0.0638(14) Uiso 0.238(11) 1 d P C -6
H26C H 0.3160 -0.0240 -0.0980 0.077 Uiso 0.238(11) 1 calc PR C -6
H26D H 0.3441 0.0828 -0.1062 0.077 Uiso 0.238(11) 1 calc PR C -6
C27B C 0.4216(10) 0.0019(8) -0.1576(4) 0.058(2) Uiso 0.238(11) 1 d P C -6
H27C H 0.4665 -0.0578 -0.1565 0.069 Uiso 0.238(11) 1 calc PR C -6
H27D H 0.4793 0.0502 -0.1682 0.069 Uiso 0.238(11) 1 calc PR C -6
C28B C 0.2871(12) 0.0003(9) -0.1990(5) 0.068(3) Uiso 0.238(11) 1 d P C -6
H28D H 0.3006 -0.0102 -0.2387 0.101 Uiso 0.238(11) 1 calc PR C -6
H28E H 0.2428 0.0589 -0.1970 0.101 Uiso 0.238(11) 1 calc PR C -6
H28F H 0.2331 -0.0488 -0.1876 0.101 Uiso 0.238(11) 1 calc PR C -6
C29B C 0.4477(10) -0.1019(6) 0.0123(4) 0.059(3) Uani 0.238(11) 1 d PD C -6
H29C H 0.4410 -0.1111 0.0533 0.071 Uiso 0.238(11) 1 calc PR C -6
H29D H 0.3580 -0.1051 -0.0104 0.071 Uiso 0.238(11) 1 calc PR C -6
C30B C 0.5241(14) -0.1788(9) -0.0058(6) 0.084(4) Uiso 0.238(11) 1 d PD C -6
H30C H 0.5367 -0.1587 -0.0445 0.101 Uiso 0.238(11) 1 calc PR C -6
H30D H 0.6104 -0.1698 0.0193 0.101 Uiso 0.238(11) 1 calc PR C -6
C31B C 0.520(2) -0.2776(11) -0.0124(8) 0.067(7) Uiso 0.238(11) 1 d PD C -6
H31C H 0.4701 -0.3038 0.0158 0.080 Uiso 0.238(11) 1 calc PR C -6
H31D H 0.6100 -0.3018 -0.0034 0.080 Uiso 0.238(11) 1 calc PR C -6
C32B C 0.4568(17) -0.3089(10) -0.0733(7) 0.091(5) Uiso 0.238(11) 1 d PD C -6
H32D H 0.4592 -0.3756 -0.0753 0.137 Uiso 0.238(11) 1 calc PR C -6
H32E H 0.5050 -0.2830 -0.1016 0.137 Uiso 0.238(11) 1 calc PR C -6
H32F H 0.3658 -0.2882 -0.0818 0.137 Uiso 0.238(11) 1 calc PR C -6

loop_
_atom_site_aniso_label
_atom_site_aniso_U_11
_atom_site_aniso_U_22
_atom_site_aniso_U_33
_atom_site_aniso_U_23
_atom_site_aniso_U_13
_atom_site_aniso_U_12
I 0.01635(11) 0.01521(10) 0.01378(10) 0.00207(8) 0.00030(8) -0.00083(8)
Mo1 0.02511(12) 0.01967(11) 0.01713(11) -0.00087(8) 0.00161(9) -0.00293(9)
Mo2 0.02333(12) 0.02137(12) 0.01662(11) 0.00410(9) -0.00234(9) -0.00190(9)
Mo3 0.01952(12) 0.01622(11) 0.02616(12) 0.00217(9) -0.00044(9) 0.00027(8)
O1 0.0389(13) 0.0279(12) 0.0226(10) -0.0024(9) 0.0085(9) -0.0037(10)
O2 0.0298(12) 0.0232(11) 0.0250(11) -0.0015(8) -0.0001(9) -0.0043(9)
O3 0.0427(14) 0.0318(13) 0.0193(10) 0.0048(9) 0.0025(9) -0.0052(11)
O4 0.0260(12) 0.0302(12) 0.0338(12) 0.0073(10) -0.0079(9) 0.0001(9)
O5 0.0248(11) 0.0209(10) 0.0330(12) 0.0018(9) 0.0002(9) -0.0023(8)
O6 0.0237(11) 0.0244(11) 0.0384(13) 0.0026(9) -0.0001(9) 0.0045(9)
O7 0.0257(11) 0.0230(10) 0.0255(10) -0.0030(8) 0.0051(8) 0.0013(8)
O8 0.0207(10) 0.0241(10) 0.0206(9) 0.0003(8) 0.0005(8) -0.0037(8)
O9 0.0253(11) 0.0203(10) 0.0229(10) 0.0040(8) 0.0014(8) -0.0035(8)
O10 0.0242(10) 0.0214(10) 0.0148(8) 0.0022(7) 0.0035(7) -0.0031(8)
O11 0.0163(9) 0.0191(9) 0.0198(9) 0.0041(7) -0.0015(7) 0.0002(7)
O12 0.0185(9) 0.0154(9) 0.0193(9) 0.0010(7) 0.0009(7) -0.0029(7)
C0 0.0330(18) 0.0317(17) 0.0338(17) 0.0056(14) 0.0068(14) -0.0044(14)
N1 0.0236(12) 0.0237(12) 0.0201(11) 0.0055(9) -0.0018(9) 0.0015(10)
C1 0.0281(15) 0.0226(14) 0.0256(14) 0.0076(11) 0.0015(12) 0.0003(11)
C2 0.0298(16) 0.0279(16) 0.0319(16) 0.0064(13) -0.0011(13) -0.0016(13)
C3 0.0383(18) 0.0252(15) 0.0263(15) 0.0003(12) 0.0080(13) -0.0028(13)
C4 0.038(2) 0.0371(19) 0.0386(19) -0.0004(15) 0.0092(15) -0.0054(15)
C5 0.0253(15) 0.0296(15) 0.0195(13) 0.0069(11) -0.0024(11) -0.0016(12)
C6 0.0354(19) 0.044(2) 0.0246(15) -0.0004(14) -0.0017(13) 0.0076(16)
C7 0.0317(18) 0.064(3) 0.0229(15) -0.0022(16) -0.0002(13) -0.0018(18)
C9 0.0297(16) 0.0231(14) 0.0266(15) 0.0032(11) -0.0012(12) 0.0027(12)
C10 0.080(3) 0.052(3) 0.0264(18) -0.0056(17) -0.0053(19) 0.032(2)
C11 0.049(2) 0.043(2) 0.0343(19) 0.0006(16) 0.0098(17) 0.0068(18)
C12 0.056(4) 0.175(8) 0.053(3) -0.013(4) 0.014(3) 0.015(4)
C13 0.0223(14) 0.0337(17) 0.0254(14) 0.0051(12) -0.0040(11) -0.0004(12)
C14 0.0295(18) 0.048(2) 0.048(2) 0.0159(18) -0.0048(16) -0.0110(16)
C15 0.0286(18) 0.061(3) 0.0313(17) -0.0006(17) 0.0040(14) -0.0054(17)
C16A 0.037(3) 0.067(4) 0.049(3) -0.010(3) 0.016(2) -0.022(3)
N2A 0.038(3) 0.054(5) 0.055(7) -0.011(4) 0.011(4) -0.023(3)
C17A 0.030(4) 0.066(6) 0.044(4) 0.006(4) 0.008(3) -0.013(4)
C21A 0.031(3) 0.050(4) 0.024(3) 0.002(3) 0.004(3) -0.008(3)
C25A 0.051(5) 0.054(5) 0.023(3) 0.003(3) 0.003(3) -0.004(4)
C29A 0.064(6) 0.049(5) 0.055(5) 0.012(4) -0.017(5) -0.031(5)
N2B 0.038(3) 0.054(5) 0.055(7) -0.011(4) 0.011(4) -0.023(3)
C17B 0.030(4) 0.066(6) 0.044(4) 0.006(4) 0.008(3) -0.013(4)
C21B 0.031(3) 0.050(4) 0.024(3) 0.002(3) 0.004(3) -0.008(3)
C25B 0.051(5) 0.054(5) 0.023(3) 0.003(3) 0.003(3) -0.004(4)
C29B 0.064(6) 0.049(5) 0.055(5) 0.012(4) -0.017(5) -0.031(5)

loop_
_atom_type_symbol
_atom_type_description
_atom_type_scat_dispersion_real
_atom_type_scat_dispersion_imag
_atom_type_scat_source
C C 0.0033 0.0016 'International Tables Vol C Tables 4.2.6.8 and 6.1.1.4'
H H 0.0000 0.0000 'International Tables Vol C Tables 4.2.6.8 and 6.1.1.4'
N N 0.0061 0.0033 'International Tables Vol C Tables 4.2.6.8 and 6.1.1.4'
O O 0.0106 0.0060 'International Tables Vol C Tables 4.2.6.8 and 6.1.1.4'
Mo Mo -1.6832 0.6857 'International Tables Vol C Tables 4.2.6.8 and 6.1.1.4'
I I -0.4742 1.8119 'International Tables Vol C Tables 4.2.6.8 and 6.1.1.4'

loop_
_geom_angle_atom_site_label_1
_geom_angle_atom_site_label_2
_geom_angle_atom_site_label_3
_geom_angle
_geom_angle_site_symmetry_1
_geom_angle_site_symmetry_3
_geom_angle_publ_flag
O10 I O10 180.0 . 3 ?
O10 I O12 93.44(9) . . ?
O10 I O12 86.56(9) 3 . ?
O10 I O12 86.56(9) . 3 ?
O10 I O12 93.43(9) 3 3 ?
O12 I O12 180.0 . 3 ?
O10 I O11 94.15(9) . 3 ?
O10 I O11 85.85(9) 3 3 ?
O12 I O11 94.42(9) . 3 ?
O12 I O11 85.58(9) 3 3 ?
O10 I O11 85.85(9) . . ?
O10 I O11 94.15(9) 3 . ?
O12 I O11 85.58(9) . . ?
O12 I O11 94.42(9) 3 . ?
O11 I O11 180.0 3 . ?
O10 I Mo3 92.19(6) . . ?
O10 I Mo3 87.81(6) 3 . ?
O12 I Mo3 43.50(6) . . ?
O12 I Mo3 136.50(6) 3 . ?
O11 I Mo3 137.77(6) 3 . ?
O11 I Mo3 42.23(6) . . ?
O10 I Mo2 43.60(7) . . ?
O10 I Mo2 136.40(7) 3 . ?
O12 I Mo2 91.68(6) . . ?
O12 I Mo2 88.32(6) 3 . ?
O11 I Mo2 137.64(6) 3 . ?
O11 I Mo2 42.36(6) . . ?
Mo3 I Mo2 62.800(6) . . ?
O10 I Mo1 43.18(6) . . ?
O10 I Mo1 136.82(6) 3 . ?
O12 I Mo1 136.61(6) . . ?
O12 I Mo1 43.39(6) 3 . ?
O11 I Mo1 90.24(6) 3 . ?
O11 I Mo1 89.76(6) . . ?
Mo3 I Mo1 121.231(6) . . ?
Mo2 I Mo1 58.432(7) . . ?
O1 Mo1 O2 106.08(11) . . ?
O1 Mo1 O7 97.73(11) . . ?
O2 Mo1 O7 98.91(10) . . ?
O1 Mo1 O8 99.20(11) . . ?
O2 Mo1 O8 98.36(10) . . ?
O7 Mo1 O8 151.37(9) . . ?
O1 Mo1 O10 93.27(10) . . ?
O2 Mo1 O10 160.38(9) . . ?
O7 Mo1 O10 81.34(8) . . ?
O8 Mo1 O10 74.81(8) . . ?
O1 Mo1 O12 159.14(10) . 3 ?
O2 Mo1 O12 94.30(9) . 3 ?
O7 Mo1 O12 74.28(8) . 3 ?
O8 Mo1 O12 81.82(8) . 3 ?
O10 Mo1 O12 66.74(7) . 3 ?
O1 Mo1 Mo2 87.46(8) . . ?
O2 Mo1 Mo2 130.00(8) . . ?
O7 Mo1 Mo2 127.30(7) . . ?
O8 Mo1 Mo2 31.67(6) . . ?
O10 Mo1 Mo2 45.96(5) . . ?
O12 Mo1 Mo2 82.68(5) 3 . ?
O1 Mo1 Mo3 129.16(9) . 3 ?
O2 Mo1 Mo3 88.55(8) . 3 ?
O7 Mo1 Mo3 31.44(7) . 3 ?
O8 Mo1 Mo3 127.08(6) . 3 ?
O10 Mo1 Mo3 81.54(5) . 3 ?
O12 Mo1 Mo3 45.28(5) 3 3 ?
Mo2 Mo1 Mo3 119.870(10) . 3 ?
O1 Mo1 I 126.33(8) . . ?
O2 Mo1 I 127.59(8) . . ?
O7 Mo1 I 75.69(6) . . ?
O8 Mo1 I 75.69(6) . . ?
O10 Mo1 I 33.25(5) . . ?
O12 Mo1 I 33.49(5) 3 . ?
Mo2 Mo1 I 60.188(6) . . ?
Mo3 Mo1 I 59.684(6) 3 . ?
O4 Mo2 O3 106.25(12) . . ?
O4 Mo2 O8 101.49(11) . . ?
O3 Mo2 O8 102.65(11) . . ?
O4 Mo2 O9 96.16(11) . . ?
O3 Mo2 O9 91.84(10) . . ?
O8 Mo2 O9 152.87(9) . . ?
O4 Mo2 O11 93.27(10) . . ?
O3 Mo2 O11 156.55(10) . . ?
O8 Mo2 O11 85.59(8) . . ?
O9 Mo2 O11 72.89(8) . . ?
O4 Mo2 O10 161.13(10) . . ?
O3 Mo2 O10 92.37(10) . . ?
O8 Mo2 O10 76.74(8) . . ?
O9 Mo2 O10 79.89(8) . . ?
O11 Mo2 O10 67.90(7) . . ?
O4 Mo2 Mo1 134.71(9) . . ?
O3 Mo2 Mo1 89.11(9) . . ?
O8 Mo2 Mo1 33.25(7) . . ?
O9 Mo2 Mo1 126.29(6) . . ?
O11 Mo2 Mo1 86.08(5) . . ?
O10 Mo2 Mo1 46.43(5) . . ?
O4 Mo2 I 127.28(9) . . ?
O3 Mo2 I 125.64(9) . . ?
O8 Mo2 I 77.60(6) . . ?
O9 Mo2 I 75.32(6) . . ?
O11 Mo2 I 34.12(5) . . ?
O10 Mo2 I 33.85(5) . . ?
Mo1 Mo2 I 61.380(6) . . ?
O4 Mo2 Mo3 85.05(9) . . ?
O3 Mo2 Mo3 126.63(9) . . ?
O8 Mo2 Mo3 126.49(7) . . ?
O9 Mo2 Mo3 34.80(6) . . ?
O11 Mo2 Mo3 40.90(5) . . ?
O10 Mo2 Mo3 81.30(5) . . ?
Mo1 Mo2 Mo3 119.665(9) . . ?
I Mo2 Mo3 58.287(6) . . ?
O6 Mo3 O5 106.17(11) . . ?
O6 Mo3 O7 101.89(11) . 3 ?
O5 Mo3 O7 103.57(11) . 3 ?
O6 Mo3 O9 95.56(11) . . ?
O5 Mo3 O9 89.91(10) . . ?
O7 Mo3 O9 153.82(9) 3 . ?
O6 Mo3 O11 91.10(10) . . ?
O5 Mo3 O11 157.14(10) . . ?
O7 Mo3 O11 86.89(9) 3 . ?
O9 Mo3 O11 73.29(8) . . ?
O6 Mo3 O12 159.72(10) . . ?
O5 Mo3 O12 93.66(9) . . ?
O7 Mo3 O12 76.89(9) 3 . ?
O9 Mo3 O12 79.98(8) . . ?
O11 Mo3 O12 68.64(7) . . ?
O6 Mo3 Mo1 134.88(9) . 3 ?
O5 Mo3 Mo1 91.25(8) . 3 ?
O7 Mo3 Mo1 32.99(7) 3 3 ?
O9 Mo3 Mo1 126.40(6) . 3 ?
O11 Mo3 Mo1 86.70(5) . 3 ?
O12 Mo3 Mo1 46.46(5) . 3 ?
O6 Mo3 I 125.38(8) . . ?
O5 Mo3 I 127.21(8) . . ?
O7 Mo3 I 78.20(7) 3 . ?
O9 Mo3 I 75.80(6) . . ?
O11 Mo3 I 34.41(5) . . ?
O12 Mo3 I 34.34(5) . . ?
Mo1 Mo3 I 61.547(6) 3 . ?
O6 Mo3 Mo2 83.37(9) . . ?
O5 Mo3 Mo2 124.54(8) . . ?
O7 Mo3 Mo2 128.28(7) 3 . ?
O9 Mo3 Mo2 34.72(6) . . ?
O11 Mo3 Mo2 41.39(5) . . ?
O12 Mo3 Mo2 81.87(5) . . ?
Mo1 Mo3 Mo2 120.459(10) 3 . ?
I Mo3 Mo2 58.913(6) . . ?
Mo3 O7 Mo1 115.57(11) 3 . ?
Mo2 O8 Mo1 115.08(11) . . ?
C0 O9 Mo2 121.6(2) . . ?
C0 O9 Mo3 120.0(2) . . ?
Mo2 O9 Mo3 110.48(10) . . ?
I O10 Mo2 102.54(9) . . ?
I O10 Mo1 103.57(9) . . ?
Mo2 O10 Mo1 87.61(7) . . ?
I O11 Mo3 103.36(9) . . ?
I O11 Mo2 103.52(9) . . ?
Mo3 O11 Mo2 97.71(8) . . ?
I O12 Mo3 102.16(9) . . ?
I O12 Mo1 103.12(9) . 3 ?
Mo3 O12 Mo1 88.26(7) . 3 ?
C13 N1 C9 110.4(3) . . ?
C13 N1 C1 107.1(2) . . ?
C9 N1 C1 111.2(3) . . ?
C13 N1 C5 111.2(2) . . ?
C9 N1 C5 105.9(2) . . ?
C1 N1 C5 111.1(2) . . ?
N1 C1 C2 115.9(3) . . ?
C3 C2 C1 110.0(3) . . ?
C2 C3 C4 111.5(3) . . ?
C6 C5 N1 116.7(3) . . ?
C5 C6 C7 108.8(3) . . ?
C8B C7 C8A 68.4(7) . . ?
C8B C7 C6 109.8(7) . . ?
C8A C7 C6 115.7(4) . . ?
C10 C9 N1 115.7(3) . . ?
C11 C10 C9 112.4(3) . . ?
C12 C11 C10 114.0(5) . . ?
N1 C13 C14 114.4(3) . . ?
C15 C14 C13 112.0(3) . . ?
C16B C15 C16A 86.4(13) . . ?
C16B C15 C14 110.2(13) . . ?
C16A C15 C14 110.7(4) . . ?
C25A N2A C17A 112.1(11) . . ?
C25A N2A C29A 112.6(12) . . ?
C17A N2A C29A 106.9(12) . . ?
C25A N2A C21A 107.8(12) . . ?
C17A N2A C21A 108.8(11) . . ?
C29A N2A C21A 108.6(10) . . ?
N2A C17A C18A 118.2(9) . . ?
C17A C18A C19A 112.0(8) . . ?
C20A C19A C18A 112.5(9) . . ?
C22A C21A N2A 110.4(8) . . ?
C21A C22A C23A 110.5(5) . . ?
C24A C23A C22A 116.5(6) . . ?
N2A C25A C26A 113.1(9) . . ?
C27A C26A C25A 104.5(6) . . ?
C26A C27A C28A 100.4(8) . . ?
C30A C29A N2A 116.8(11) . . ?
C29A C30A C31A 106.6(11) . . ?
C32A C31A C30A 115.3(12) . . ?

loop_
_geom_bond_atom_site_label_1
_geom_bond_atom_site_label_2
_geom_bond_distance
_geom_bond_site_symmetry_2
_geom_bond_publ_flag
I O10 1.885(2) . ?
I O10 1.885(2) 3 ?
I O12 1.8934(19) . ?
I O12 1.8934(19) 3 ?
I O11 1.906(2) 3 ?
I O11 1.906(2) . ?
I Mo3 3.2812(3) . ?
I Mo2 3.3031(2) . ?
I Mo1 3.3418(3) . ?
Mo1 O1 1.703(2) . ?
Mo1 O2 1.706(2) . ?
Mo1 O7 1.962(2) . ?
Mo1 O8 1.964(2) . ?
Mo1 O10 2.352(2) . ?
Mo1 O12 2.357(2) 3 ?
Mo1 Mo2 3.2436(4) . ?
Mo1 Mo3 3.2501(4) 3 ?
Mo2 O4 1.706(2) . ?
Mo2 O3 1.708(2) . ?
Mo2 O8 1.880(2) . ?
Mo2 O9 2.086(2) . ?
Mo2 O11 2.289(2) . ?
Mo2 O10 2.334(2) . ?
Mo2 Mo3 3.4305(4) . ?
Mo3 O6 1.709(2) . ?
Mo3 O5 1.713(2) . ?
Mo3 O7 1.879(2) 3 ?
Mo3 O9 2.090(2) . ?
Mo3 O11 2.267(2) . ?
Mo3 O12 2.310(2) . ?
Mo3 Mo1 3.2501(4) 3 ?
O7 Mo3 1.879(2) 3 ?
O9 C0 1.452(4) . ?
O12 Mo1 2.357(2) 3 ?
N1 C13 1.523(4) . ?
N1 C9 1.525(4) . ?
N1 C1 1.526(4) . ?
N1 C5 1.527(4) . ?
C1 C2 1.528(5) . ?
C2 C3 1.524(5) . ?
C3 C4 1.529(5) . ?
C5 C6 1.509(5) . ?
C6 C7 1.538(5) . ?
C7 C8B 1.370(15) . ?
C7 C8A 1.485(7) . ?
C9 C10 1.522(5) . ?
C10 C11 1.503(6) . ?
C11 C12 1.484(7) . ?
C13 C14 1.526(5) . ?
C14 C15 1.514(5) . ?
C15 C16B 1.43(3) . ?
C15 C16A 1.511(7) . ?
N2A C25A 1.490(16) . ?
N2A C17A 1.514(17) . ?
N2A C29A 1.537(17) . ?
N2A C21A 1.566(17) . ?
C17A C18A 1.528(11) . ?
C18A C19A 1.529(12) . ?
C19A C20A 1.442(12) . ?
C21A C22A 1.425(8) . ?
C22A C23A 1.632(8) . ?
C23A C24A 1.504(10) . ?
C25A C26A 1.769(9) . ?
C26A C27A 1.383(10) . ?
C27A C28A 1.556(13) . ?
C29A C30A 1.485(13) . ?
C30A C31A 1.554(14) . ?
C31A C32A 1.407(15) . ?
